data_7223815
loop_
_publ_author_name
'Chen, Yu'
'Yang, Juan'
'Wang, Xichi'
'Xu, Yuci'
'Xu, Huiling'
'Zeng, Xiaoshan'
'Xiao, Dongrong'

_publ_section_title
;
 Syntheses, structures and properties of five entangled coordination
 polymers constructed with trigonal N-donor ligands
;
_journal_name_full 'RSC Adv.'
_journal_paper_doi 10.1039/C5RA19086J
_journal_year 2016
_chemical_formula_moiety 'C23 H20 N6 Ni O6, 0.5(H2 O)'
_chemical_formula_sum 'C23 H21 N6 Ni O6.5'
_chemical_formula_weight 544.17
_chemical_name_systematic
;
 ?
;
_space_group_crystal_system orthorhombic
_space_group_IT_number 61
_space_group_name_Hall '-P 2ac 2ab'
_space_group_name_H-M_alt 'P b c a'
_symmetry_space_group_name_Hall '-P 2ac 2ab'
_symmetry_space_group_name_H-M 'P b c a'
_atom_sites_solution_hydrogens mixed
_atom_sites_solution_primary iterative
_audit_creation_date 2015-05-23
_audit_creation_method
;
Olex2 1.2
(compiled 2015.01.26 svn.r3150 for OlexSys, GUI svn.r4998)
;
_audit_update_record
;
2015-06-17 deposited with the CCDC.
2016-01-04 downloaded from the CCDC.
;
_cell_angle_alpha 90
_cell_angle_beta 90
_cell_angle_gamma 90
_cell_formula_units_Z 8
_cell_length_a 15.65677(16)
_cell_length_b 15.8377(2)
_cell_length_c 17.8327(2)
_cell_measurement_reflns_used 22300
_cell_measurement_temperature 279(2)
_cell_measurement_theta_max 71.4230
_cell_measurement_theta_min 4.6700
_cell_volume 4421.93(9)
_computing_cell_refinement
;
CrysAlisPro, Agilent Technologies,
Version 1.171.37.34 (release 22-05-2014 CrysAlis171 .NET)
(compiled May 22 2014,16:03:01)
;
_computing_data_collection
;
CrysAlisPro, Agilent Technologies,
Version 1.171.37.34 (release 22-05-2014 CrysAlis171 .NET)
(compiled May 22 2014,16:03:01)
;
_computing_data_reduction
;
CrysAlisPro, Agilent Technologies,
Version 1.171.37.34 (release 22-05-2014 CrysAlis171 .NET)
(compiled May 22 2014,16:03:01)
;
_computing_molecular_graphics 'Olex2 (Dolomanov et al., 2009)'
_computing_publication_material 'Olex2 (Dolomanov et al., 2009)'
_computing_structure_refinement 'ShelXL (Sheldrick, 2008)'
_computing_structure_solution
;
Superflip (Palatinus & Chapuis, 2007;Palatinus & van der Lee, 2008;
Palatinus et al., 2012)
;
_diffrn_ambient_environment air
_diffrn_ambient_temperature 279(2)
_diffrn_detector 'CCD plate'
_diffrn_detector_area_resol_mean 8.0243
_diffrn_detector_type EosS2
_diffrn_measured_fraction_theta_full 1.000
_diffrn_measured_fraction_theta_max 0.996
_diffrn_measurement_details
;
  1 omega   10.00  104.00   1.0000    1.0000
omega____ theta____ kappa____ phi______ frames
    -       36.7203   77.0000 -120.0000 94

  2 omega   10.00  104.00   1.0000    1.0000
omega____ theta____ kappa____ phi______ frames
    -       36.7203   77.0000  -30.0000 94

  3 omega  -31.00   63.00   1.0000    1.0000
omega____ theta____ kappa____ phi______ frames
    -       36.7203  -77.0000   30.0000 94

  4 omega  -31.00   63.00   1.0000    1.0000
omega____ theta____ kappa____ phi______ frames
    -       36.7203  -77.0000 -150.0000 94

  5 omega   57.00  109.00   1.0000    1.0000
omega____ theta____ kappa____ phi______ frames
    -       36.7203  178.0000 -120.0000 52

  6 omega   38.00   91.00   1.0000    1.5000
omega____ theta____ kappa____ phi______ frames
    -      108.0000  -30.0000  -60.0000 53

  7 omega   40.00   98.00   1.0000    1.5000
omega____ theta____ kappa____ phi______ frames
    -      108.0000  -45.0000  -60.0000 58

  8 omega   38.00   91.00   1.0000    1.5000
omega____ theta____ kappa____ phi______ frames
    -      108.0000  -28.0000 -124.0000 53

  9 omega   40.00   98.00   1.0000    1.5000
omega____ theta____ kappa____ phi______ frames
    -      108.0000  -45.0000 -150.0000 58

 10 omega   38.00   91.00   1.0000    1.5000
omega____ theta____ kappa____ phi______ frames
    -      108.0000  -30.0000  -30.0000 53

 11 omega   40.00   98.00   1.0000    1.5000
omega____ theta____ kappa____ phi______ frames
    -      108.0000  -45.0000 -180.0000 58

 12 omega   39.00  110.00   1.0000    1.5000
omega____ theta____ kappa____ phi______ frames
    -      108.0000  -95.0000  -30.0000 71

 13 omega   40.00   98.00   1.0000    1.5000
omega____ theta____ kappa____ phi______ frames
    -      108.0000  -45.0000   90.0000 58

 14 omega   39.00  110.00   1.0000    1.5000
omega____ theta____ kappa____ phi______ frames
    -      108.0000  -95.0000  150.0000 71

 15 omega   38.00   91.00   1.0000    1.5000
omega____ theta____ kappa____ phi______ frames
    -      108.0000  -30.0000   60.0000 53

 16 omega   41.00  126.00   1.0000    1.5000
omega____ theta____ kappa____ phi______ frames
    -      108.0000  -61.0000    0.0000 85

 17 omega   20.00  104.00   1.0000    1.0000
omega____ theta____ kappa____ phi______ frames
    -       36.7203   57.0000   60.0000 84

 18 omega    2.00   28.00   1.0000    1.0000
omega____ theta____ kappa____ phi______ frames
    -       36.7203   92.0000   65.3211 26

 19 omega   18.00  106.00   1.0000    1.0000
omega____ theta____ kappa____ phi______ frames
    -       36.7203   38.0000  150.0000 88

 20 omega  -31.00   63.00   1.0000    1.0000
omega____ theta____ kappa____ phi______ frames
    -       36.7203  -77.0000  120.0000 94

 21 omega   57.00  109.00   1.0000    1.0000
omega____ theta____ kappa____ phi______ frames
    -       36.7203  178.0000   60.0000 52

 22 omega    2.00   29.00   1.0000    1.0000
omega____ theta____ kappa____ phi______ frames
    -       36.7203   91.0000  143.1485 27

 23 omega   20.00  104.00   1.0000    1.0000
omega____ theta____ kappa____ phi______ frames
    -       36.7203   57.0000 -180.0000 84

 24 omega   91.00  152.00   1.0000    1.5000
omega____ theta____ kappa____ phi______ frames
    -      108.0000   45.0000  -60.0000 61

 25 omega   91.00  176.00   1.0000    1.5000
omega____ theta____ kappa____ phi______ frames
    -      108.0000   45.0000   60.0000 85

 26 omega   70.00  178.00   1.0000    1.5000
omega____ theta____ kappa____ phi______ frames
    -      108.0000   15.0000  150.0000 108

 27 omega   70.00  178.00   1.0000    1.5000
omega____ theta____ kappa____ phi______ frames
    -      108.0000   15.0000  -90.0000 108

 28 omega   70.00  178.00   1.0000    1.5000
omega____ theta____ kappa____ phi______ frames
    -      108.0000   15.0000   30.0000 108
;
_diffrn_measurement_device 'four-circle diffractometer'
_diffrn_measurement_device_type 'SuperNova, Dual, Cu at zero, EosS2'
_diffrn_measurement_method '\w scans'
_diffrn_orient_matrix_UB_11 -0.0107858000
_diffrn_orient_matrix_UB_12 -0.0238800000
_diffrn_orient_matrix_UB_13 0.0831753000
_diffrn_orient_matrix_UB_21 0.0942034000
_diffrn_orient_matrix_UB_22 0.0227038000
_diffrn_orient_matrix_UB_23 0.0145252000
_diffrn_orient_matrix_UB_31 -0.0261343000
_diffrn_orient_matrix_UB_32 0.0916404000
_diffrn_orient_matrix_UB_33 0.0179767000
_diffrn_radiation_monochromator mirror
_diffrn_radiation_probe x-ray
_diffrn_radiation_type CuK\a
_diffrn_radiation_wavelength 1.54184
_diffrn_reflns_av_R_equivalents 0.0398
_diffrn_reflns_av_unetI/netI 0.0173
_diffrn_reflns_laue_measured_fraction_full 1.000
_diffrn_reflns_laue_measured_fraction_max 0.996
_diffrn_reflns_limit_h_max 19
_diffrn_reflns_limit_h_min -19
_diffrn_reflns_limit_k_max 19
_diffrn_reflns_limit_k_min -12
_diffrn_reflns_limit_l_max 21
_diffrn_reflns_limit_l_min -21
_diffrn_reflns_number 38853
_diffrn_reflns_point_group_measured_fraction_full 1.000
_diffrn_reflns_point_group_measured_fraction_max 0.996
_diffrn_reflns_theta_full 67.684
_diffrn_reflns_theta_max 71.557
_diffrn_reflns_theta_min 4.682
_diffrn_source 'sealed X-ray tube'
_diffrn_source_type 'SuperNova (Cu) X-ray Source'
_exptl_absorpt_coefficient_mu 1.783
_exptl_absorpt_correction_T_max 1.00000
_exptl_absorpt_correction_T_min 0.40844
_exptl_absorpt_correction_type multi-scan
_exptl_absorpt_process_details
;
CrysAlisPro, Agilent Technologies,
Version 1.171.37.34 (release 22-05-2014 CrysAlis171 .NET)
(compiled May 22 2014,16:03:01)
Empirical absorption correction using spherical harmonics,
 implemented in SCALE3 ABSPACK scaling algorithm.
;
_exptl_crystal_colour green
_exptl_crystal_colour_primary green
_exptl_crystal_density_diffrn 1.635
_exptl_crystal_F_000 2248
_exptl_crystal_size_max 0.44
_exptl_crystal_size_mid 0.37
_exptl_crystal_size_min 0.32
_refine_diff_density_max 0.794
_refine_diff_density_min -0.526
_refine_diff_density_rms 0.058
_refine_ls_extinction_method none
_refine_ls_goodness_of_fit_ref 1.079
_refine_ls_hydrogen_treatment mixed
_refine_ls_matrix_type full
_refine_ls_number_parameters 343
_refine_ls_number_reflns 4293
_refine_ls_number_restraints 0
_refine_ls_restrained_S_all 1.079
_refine_ls_R_factor_all 0.0395
_refine_ls_R_factor_gt 0.0386
_refine_ls_shift/su_max 0.000
_refine_ls_shift/su_mean 0.000
_refine_ls_structure_factor_coef Fsqd
_refine_ls_weighting_details 'w=1/[\s^2^(Fo^2^)+(0.0514P)^2^+3.4743P] where P=(Fo^2^+2Fc^2^)/3'
_refine_ls_weighting_scheme calc
_refine_ls_wR_factor_gt 0.1029
_refine_ls_wR_factor_ref 0.1037
_reflns_Friedel_coverage 0.000
_reflns_number_gt 4151
_reflns_number_total 4293
_reflns_threshold_expression 'I > 2\s(I)'
_cod_data_source_file c5ra19086j2.cif
_cod_data_source_block compound-3
_cod_original_cell_volume 4421.92(9)
_cod_original_formula_sum 'C23 H21 N6 Ni O6.50'
_cod_database_code 7223815
_shelxl_version_number 2014-1
_chemical_oxdiff_formula 'C1 N1 O1 H1 Ni1'
_shelx_space_group_comment
;
The symmetry employed for this shelxl refinement is uniquely defined
by the following loop, which should always be used as a source of
symmetry information in preference to the above space-group names.
They are only intended as comments.
;
_reflns_odcompleteness_completeness 99.86
_reflns_odcompleteness_iscentric 1
_reflns_odcompleteness_theta 66.97
_olex2_refinement_description
;
1. Fixed Uiso
 At 1.2 times of:
  All C(H) groups
 At 1.5 times of:
  All O(H) groups, All O(H,H) groups
2. Others
 Fixed Sof: O7(0.5) H7a(0.5) H7b(0.5)
3.a Free rotating group:
 O7(H7a,H7b)
3.b Rotating group:
 O5(H5a,H5b), O6(H6a)
3.c Aromatic/amide H refined with riding coordinates:
 C3(H3), C4(H4), C5(H5), C7(H7), C9(H9), C10(H10), C11(H11), C13(H13),
 C15(H15), C17(H17), C18(H18), C19(H19), C20(H20), C21(H21), C22(H22), C23(H23)
;
_olex2_submission_special_instructions 'No special instructions were received'

loop_
_space_group_symop_operation_xyz
'x, y, z'
'-x+1/2, -y, z+1/2'
'x+1/2, -y+1/2, -z'
'-x, y+1/2, -z+1/2'
'-x, -y, -z'
'x-1/2, y, -z-1/2'
'-x-1/2, y-1/2, z'
'x, -y-1/2, z-1/2'

loop_
_atom_site_label
_atom_site_type_symbol
_atom_site_fract_x
_atom_site_fract_y
_atom_site_fract_z
_atom_site_U_iso_or_equiv
_atom_site_adp_type
_atom_site_occupancy
_atom_site_site_symmetry_order
_atom_site_calc_flag
_atom_site_refinement_flags_posn
_atom_site_refinement_flags_occupancy
Ni1 Ni 0.50477(2) 0.49550(2) 0.27034(2) 0.02113(11) Uani 1 1 d . .
O1 O 0.60900(8) 0.44262(9) 0.32617(7) 0.0308(3) Uani 1 1 d . .
O2 O 0.64323(13) 0.33539(14) 0.25027(11) 0.0655(6) Uani 1 1 d . .
O3 O 0.74931(11) 0.43371(11) 0.58445(9) 0.0479(4) Uani 1 1 d . .
O4 O 0.88956(11) 0.41827(14) 0.57663(9) 0.0568(5) Uani 1 1 d . .
O5 O 0.52412(10) 0.41434(11) 0.17927(8) 0.0434(4) Uani 1 1 d . .
H5A H 0.4791 0.3835 0.1714 0.065 Uiso 1 1 d GR .
H5B H 0.5669 0.3809 0.1881 0.065 Uiso 1 1 d GR .
O6 O 0.59641(10) 0.57767(12) 0.22183(9) 0.0426(4) Uani 1 1 d . .
H6A H 0.6487 0.5691 0.2402 0.064 Uiso 1 1 d GR .
O7 O 0.9824(3) 0.5455(3) 0.5347(2) 0.0590(10) Uani 0.5 1 d . P
H7A H 0.9605 0.4970 0.5417 0.088 Uiso 0.5 1 d G P
H7B H 1.0202 0.5423 0.5006 0.088 Uiso 0.5 1 d G P
N1 N 0.48898(9) 0.58162(10) 0.35794(9) 0.0242(3) Uani 1 1 d . .
N2 N 0.43054(9) 0.67942(10) 0.42963(8) 0.0235(3) Uani 1 1 d . .
N3 N 0.07197(10) 0.90640(10) 0.32372(8) 0.0254(3) Uani 1 1 d . .
N4 N 0.17100(10) 0.83962(10) 0.38821(9) 0.0260(3) Uani 1 1 d . .
N5 N 0.40626(10) 0.94792(10) 0.70865(8) 0.0255(3) Uani 1 1 d . .
N6 N 0.34102(10) 0.88860(10) 0.61259(8) 0.0257(3) Uani 1 1 d . .
C1 C 0.65501(13) 0.38078(14) 0.30690(11) 0.0323(4) Uani 1 1 d . .
C2 C 0.72845(12) 0.35871(12) 0.35756(11) 0.0287(4) Uani 1 1 d . .
C3 C 0.79082(13) 0.30306(14) 0.33180(12) 0.0366(5) Uani 1 1 d . .
H3 H 0.7853 0.2782 0.2848 0.044 Uiso 1 1 calc R .
C4 C 0.86105(15) 0.28469(16) 0.37605(13) 0.0440(5) Uani 1 1 d . .
H4 H 0.9025 0.2474 0.3588 0.053 Uiso 1 1 calc R .
C5 C 0.86956(13) 0.32161(15) 0.44576(12) 0.0379(5) Uani 1 1 d . .
H5 H 0.9176 0.3102 0.4748 0.046 Uiso 1 1 calc R .
C6 C 0.80677(12) 0.37572(12) 0.47290(11) 0.0292(4) Uani 1 1 d . .
C7 C 0.73637(12) 0.39371(12) 0.42831(11) 0.0284(4) Uani 1 1 d . .
H7 H 0.6941 0.4297 0.4462 0.034 Uiso 1 1 calc R .
C8 C 0.81431(13) 0.41349(13) 0.55045(11) 0.0329(4) Uani 1 1 d . .
C9 C 0.43711(12) 0.64677(12) 0.35967(10) 0.0260(4) Uani 1 1 d . .
H9 H 0.4084 0.6679 0.3180 0.031 Uiso 1 1 calc R .
C10 C 0.51821(13) 0.57207(13) 0.43014(11) 0.0314(4) Uani 1 1 d . .
H10 H 0.5567 0.5310 0.4458 0.038 Uiso 1 1 calc R .
C11 C 0.48272(14) 0.63123(14) 0.47487(11) 0.0338(4) Uani 1 1 d . .
H11 H 0.4917 0.6381 0.5261 0.041 Uiso 1 1 calc R .
C12 C 0.37369(11) 0.74475(11) 0.45241(9) 0.0230(3) Uani 1 1 d . .
C13 C 0.38690(11) 0.78593(12) 0.51995(10) 0.0257(4) Uani 1 1 d . .
H13 H 0.4338 0.7727 0.5498 0.031 Uiso 1 1 calc R .
C14 C 0.32895(12) 0.84726(11) 0.54227(10) 0.0246(4) Uani 1 1 d . .
C15 C 0.25811(13) 0.86757(13) 0.49917(10) 0.0274(4) Uani 1 1 d . .
H15 H 0.2199 0.9090 0.5146 0.033 Uiso 1 1 calc R .
C16 C 0.24598(12) 0.82419(12) 0.43228(10) 0.0253(4) Uani 1 1 d . .
C17 C 0.30309(12) 0.76356(12) 0.40820(10) 0.0255(4) Uani 1 1 d . .
H17 H 0.2944 0.7357 0.3629 0.031 Uiso 1 1 calc R .
C18 C 0.13953(12) 0.91557(12) 0.36721(10) 0.0262(4) Uani 1 1 d . .
H18 H 0.1624 0.9673 0.3815 0.031 Uiso 1 1 calc R .
C19 C 0.05908(13) 0.82035(13) 0.31747(11) 0.0316(4) Uani 1 1 d . .
H19 H 0.0154 0.7949 0.2903 0.038 Uiso 1 1 calc R .
C20 C 0.11968(13) 0.77881(13) 0.35681(11) 0.0332(4) Uani 1 1 d . .
H20 H 0.1255 0.7206 0.3617 0.040 Uiso 1 1 calc R .
C21 C 0.27900(13) 0.91341(16) 0.66154(12) 0.0420(6) Uani 1 1 d . .
H21 H 0.2203 0.9068 0.6557 0.050 Uiso 1 1 calc R .
C22 C 0.41644(12) 0.91077(13) 0.64339(11) 0.0294(4) Uani 1 1 d . .
H22 H 0.4692 0.9010 0.6211 0.035 Uiso 1 1 calc R .
C23 C 0.31966(13) 0.94958(16) 0.72016(12) 0.0407(5) Uani 1 1 d . .
H23 H 0.2929 0.9722 0.7621 0.049 Uiso 1 1 calc R .
H6B H 0.608(2) 0.569(2) 0.179(2) 0.069(10) Uiso 1 1 d . .

loop_
_atom_site_aniso_label
_atom_site_aniso_U_11
_atom_site_aniso_U_22
_atom_site_aniso_U_33
_atom_site_aniso_U_23
_atom_site_aniso_U_13
_atom_site_aniso_U_12
Ni1 0.01948(18) 0.0266(2) 0.01732(18) 0.00070(11) 0.00071(10) 0.00086(11)
O1 0.0245(6) 0.0377(8) 0.0302(7) -0.0038(6) -0.0043(5) 0.0082(6)
O2 0.0645(12) 0.0857(14) 0.0463(9) -0.0299(10) -0.0214(9) 0.0409(11)
O3 0.0456(9) 0.0513(10) 0.0467(9) -0.0118(7) 0.0053(8) 0.0107(8)
O4 0.0387(9) 0.0975(15) 0.0342(8) -0.0056(9) -0.0123(7) 0.0062(9)
O5 0.0397(8) 0.0557(10) 0.0348(8) -0.0158(7) -0.0071(7) 0.0133(7)
O6 0.0345(8) 0.0635(11) 0.0297(8) 0.0070(7) 0.0037(6) -0.0147(8)
O7 0.071(3) 0.060(2) 0.045(2) 0.0007(18) 0.0110(18) -0.016(2)
N1 0.0244(7) 0.0264(8) 0.0220(7) -0.0019(6) 0.0006(6) 0.0016(6)
N2 0.0245(7) 0.0257(8) 0.0204(7) -0.0032(6) -0.0016(6) 0.0037(6)
N3 0.0250(8) 0.0268(8) 0.0244(7) 0.0021(6) -0.0025(6) -0.0002(6)
N4 0.0272(8) 0.0255(8) 0.0252(7) -0.0002(6) -0.0060(6) 0.0015(6)
N5 0.0246(7) 0.0306(8) 0.0215(7) -0.0041(6) -0.0012(6) -0.0003(6)
N6 0.0236(7) 0.0314(8) 0.0222(7) -0.0074(6) -0.0020(6) 0.0015(6)
C1 0.0275(9) 0.0420(11) 0.0275(9) -0.0013(8) -0.0014(7) 0.0097(8)
C2 0.0247(9) 0.0304(10) 0.0309(9) 0.0030(8) 0.0006(7) 0.0039(8)
C3 0.0322(10) 0.0438(12) 0.0337(10) -0.0037(9) 0.0009(8) 0.0113(9)
C4 0.0343(11) 0.0530(14) 0.0447(12) -0.0058(10) 0.0006(9) 0.0206(10)
C5 0.0266(10) 0.0479(13) 0.0393(11) 0.0035(9) -0.0042(8) 0.0115(9)
C6 0.0272(9) 0.0304(10) 0.0299(10) 0.0044(8) 0.0000(8) 0.0021(8)
C7 0.0240(9) 0.0305(10) 0.0306(9) 0.0040(8) 0.0015(7) 0.0054(7)
C8 0.0343(10) 0.0350(10) 0.0294(10) 0.0050(8) -0.0025(8) 0.0056(8)
C9 0.0281(9) 0.0299(9) 0.0202(8) -0.0033(7) -0.0014(7) 0.0051(7)
C10 0.0360(10) 0.0325(10) 0.0258(9) -0.0022(8) -0.0049(8) 0.0110(8)
C11 0.0404(11) 0.0382(11) 0.0227(9) -0.0040(8) -0.0084(8) 0.0123(9)
C12 0.0248(8) 0.0231(8) 0.0212(8) -0.0009(7) 0.0013(7) 0.0015(7)
C13 0.0244(9) 0.0291(9) 0.0236(8) -0.0041(7) -0.0035(7) 0.0021(7)
C14 0.0276(9) 0.0260(9) 0.0202(8) -0.0044(7) -0.0010(7) -0.0012(7)
C15 0.0299(10) 0.0269(9) 0.0254(9) -0.0044(7) -0.0026(7) 0.0059(8)
C16 0.0264(9) 0.0270(9) 0.0224(8) 0.0013(7) -0.0043(7) 0.0025(7)
C17 0.0307(9) 0.0266(9) 0.0193(8) -0.0025(7) -0.0018(7) 0.0032(7)
C18 0.0280(9) 0.0249(9) 0.0257(9) 0.0006(7) -0.0031(7) -0.0008(7)
C19 0.0322(10) 0.0307(10) 0.0318(10) -0.0008(8) -0.0086(8) -0.0041(8)
C20 0.0386(11) 0.0245(9) 0.0364(10) -0.0007(8) -0.0097(9) -0.0020(8)
C21 0.0220(9) 0.0670(15) 0.0371(11) -0.0240(11) 0.0005(8) 0.0015(10)
C22 0.0225(9) 0.0391(11) 0.0268(9) -0.0086(8) -0.0005(7) -0.0022(8)
C23 0.0267(10) 0.0626(15) 0.0328(10) -0.0235(10) 0.0015(8) 0.0008(10)

loop_
_atom_type_symbol
_atom_type_description
_atom_type_scat_dispersion_real
_atom_type_scat_dispersion_imag
_atom_type_scat_source
C C 0.0181 0.0091 'International Tables Vol C Tables 4.2.6.8 and 6.1.1.4'
H H 0.0000 0.0000 'International Tables Vol C Tables 4.2.6.8 and 6.1.1.4'
N N 0.0311 0.0180 'International Tables Vol C Tables 4.2.6.8 and 6.1.1.4'
Ni Ni -3.0029 0.5091 'International Tables Vol C Tables 4.2.6.8 and 6.1.1.4'
O O 0.0492 0.0322 'International Tables Vol C Tables 4.2.6.8 and 6.1.1.4'

loop_
_geom_angle_atom_site_label_1
_geom_angle_atom_site_label_2
_geom_angle_atom_site_label_3
_geom_angle
_geom_angle_site_symmetry_1
_geom_angle_site_symmetry_3
O1 Ni1 O5 90.60(6) . .
O1 Ni1 O6 84.95(6) . .
O1 Ni1 N1 89.88(6) . .
O1 Ni1 N5 175.91(6) . 8_575
O5 Ni1 O6 87.84(7) . .
O5 Ni1 N5 87.81(6) . 8_575
N1 Ni1 O5 176.86(7) . .
N1 Ni1 O6 89.11(7) . .
N1 Ni1 N5 91.50(6) . 8_575
N3 Ni1 O1 87.78(6) 7_655 .
N3 Ni1 O5 91.26(7) 7_655 .
N3 Ni1 O6 172.66(7) 7_655 .
N3 Ni1 N1 91.85(6) 7_655 .
N3 Ni1 N5 96.02(6) 7_655 8_575
N5 Ni1 O6 91.22(6) 8_575 .
C1 O1 Ni1 128.84(12) . .
C9 N1 Ni1 127.14(12) . .
C9 N1 C10 105.68(15) . .
C10 N1 Ni1 126.10(13) . .
C9 N2 C11 106.41(15) . .
C9 N2 C12 125.99(15) . .
C11 N2 C12 127.28(15) . .
C18 N3 Ni1 131.01(13) . 7_665
C18 N3 C19 105.84(16) . .
C19 N3 Ni1 123.15(12) . 7_665
C18 N4 C16 126.99(16) . .
C18 N4 C20 107.31(15) . .
C20 N4 C16 125.66(16) . .
C22 N5 Ni1 124.55(13) . 8_576
C22 N5 C23 105.14(16) . .
C23 N5 Ni1 129.85(13) . 8_576
C21 N6 C14 126.90(16) . .
C22 N6 C14 126.38(15) . .
C22 N6 C21 106.72(15) . .
O1 C1 C2 116.92(17) . .
O2 C1 O1 125.45(18) . .
O2 C1 C2 117.61(18) . .
C3 C2 C1 119.01(18) . .
C7 C2 C1 121.56(17) . .
C7 C2 C3 119.42(18) . .
C4 C3 C2 120.1(2) . .
C5 C4 C3 120.1(2) . .
C4 C5 C6 120.41(19) . .
C5 C6 C8 120.46(18) . .
C7 C6 C5 119.22(19) . .
C7 C6 C8 120.31(17) . .
C2 C7 C6 120.73(18) . .
O3 C8 O4 124.9(2) . .
O3 C8 C6 119.38(18) . .
O4 C8 C6 115.63(18) . .
N1 C9 N2 111.62(16) . .
C11 C10 N1 109.87(17) . .
C10 C11 N2 106.40(17) . .
C13 C12 N2 119.79(16) . .
C13 C12 C17 120.73(16) . .
C17 C12 N2 119.41(15) . .
C12 C13 C14 118.78(17) . .
C13 C14 N6 119.12(16) . .
C15 C14 N6 119.10(16) . .
C15 C14 C13 121.75(16) . .
C14 C15 C16 118.05(17) . .
C15 C16 N4 119.88(17) . .
C17 C16 N4 118.58(16) . .
C17 C16 C15 121.49(17) . .
C16 C17 C12 119.19(16) . .
N3 C18 N4 110.91(16) . .
C20 C19 N3 109.62(17) . .
C19 C20 N4 106.33(17) . .
C23 C21 N6 106.37(18) . .
N5 C22 N6 111.78(16) . .
C21 C23 N5 109.99(18) . .

loop_
_geom_bond_atom_site_label_1
_geom_bond_atom_site_label_2
_geom_bond_distance
_geom_bond_site_symmetry_2
Ni1 O1 2.0869(13) .
Ni1 O5 2.0933(15) .
Ni1 O6 2.1214(16) .
Ni1 N1 2.0885(15) .
Ni1 N3 2.0833(15) 7_655
Ni1 N5 2.0958(15) 8_575
O1 C1 1.263(2) .
O2 C1 1.253(3) .
O3 C8 1.227(3) .
O4 C8 1.270(3) .
N1 C9 1.314(2) .
N1 C10 1.375(2) .
N2 C9 1.354(2) .
N2 C11 1.379(2) .
N2 C12 1.424(2) .
N3 Ni1 2.0834(15) 7_665
N3 C18 1.320(2) .
N3 C19 1.382(2) .
N4 C16 1.434(2) .
N4 C18 1.353(2) .
N4 C20 1.373(2) .
N5 Ni1 2.0958(15) 8_576
N5 C22 1.314(2) .
N5 C23 1.372(3) .
N6 C14 1.427(2) .
N6 C21 1.364(2) .
N6 C22 1.349(2) .
C1 C2 1.504(3) .
C2 C3 1.393(3) .
C2 C7 1.384(3) .
C3 C4 1.385(3) .
C4 C5 1.380(3) .
C5 C6 1.391(3) .
C6 C7 1.389(3) .
C6 C8 1.511(3) .
C10 C11 1.350(3) .
C12 C13 1.385(2) .
C12 C17 1.390(2) .
C13 C14 1.388(3) .
C14 C15 1.387(3) .
C15 C16 1.390(3) .
C16 C17 1.381(3) .
C19 C20 1.351(3) .
C21 C23 1.351(3) .
